data_4086266
loop_
_publ_author_name
'Munjanja, Lloyd'
'Brennessel, William W.'
'Jones, William D.'

_publ_section_title
;
 Mechanistic Insights in the Exchange of Arylthiolate Groups in
 Aryl(arylthiolato)palladium Complexes Supported by a Dippe Ligand
;
_journal_issue 18
_journal_name_full Organometallics
_journal_page_first 4574
_journal_paper_doi 10.1021/acs.organomet.5b00662
_journal_volume 34
_journal_year 2015
_chemical_formula_moiety 'C26 H42 P2 Pd S'
_chemical_formula_sum 'C26 H42 P2 Pd S'
_chemical_formula_weight 554.99
_chemical_name_common jonlm23
_chemical_name_systematic Pd(dippe)(SPh)(Ph)
_space_group_crystal_system triclinic
_space_group_IT_number 2
_space_group_name_Hall '-P 1'
_space_group_name_H-M_alt 'P -1'
_symmetry_space_group_name_Hall '-P 1'
_symmetry_space_group_name_H-M 'P -1'
_atom_sites_solution_hydrogens geom
_atom_sites_solution_primary direct
_atom_sites_solution_secondary difmap
_audit_creation_method SHELXL-2014/7
_cell_angle_alpha 90.138(6)
_cell_angle_beta 90.198(7)
_cell_angle_gamma 99.772(6)
_cell_formula_units_Z 4
_cell_length_a 8.434(3)
_cell_length_b 11.375(4)
_cell_length_c 27.611(9)
_cell_measurement_reflns_used 4072
_cell_measurement_temperature 100.0(5)
_cell_measurement_theta_max 24.25
_cell_measurement_theta_min 2.34
_cell_volume 2610.4(16)
_computing_cell_refinement 'SAINT (Bruker, 2014)'
_computing_data_collection 'APEX2 (Bruker, 2014)'
_computing_data_reduction 'SAINT (Bruker, 2014)'
_computing_molecular_graphics 'SHELXTL (Sheldrick, 2008)'
_computing_publication_material 'SHELXTL (Sheldrick, 2008)'
_computing_structure_refinement 'SHELXL-2014/7 (Sheldrick, 2015)'
_computing_structure_solution 'SIR2011 (Burla et al., 2012)'
_diffrn_ambient_temperature 100.0(5)
_diffrn_measured_fraction_theta_full 1.000
_diffrn_measured_fraction_theta_max 0.987
_diffrn_measurement_device_type 'Bruker SMART APEX II CCD platform'
_diffrn_measurement_method '\w scans'
_diffrn_radiation_type MoK\a
_diffrn_radiation_wavelength 0.71073
_diffrn_reflns_av_R_equivalents 0.1508
_diffrn_reflns_av_unetI/netI 0.1327
_diffrn_reflns_laue_measured_fraction_full 1.000
_diffrn_reflns_laue_measured_fraction_max 0.987
_diffrn_reflns_limit_h_max 10
_diffrn_reflns_limit_h_min -10
_diffrn_reflns_limit_k_max 13
_diffrn_reflns_limit_k_min -13
_diffrn_reflns_limit_l_max 33
_diffrn_reflns_limit_l_min -33
_diffrn_reflns_number 35873
_diffrn_reflns_point_group_measured_fraction_full 1.000
_diffrn_reflns_point_group_measured_fraction_max 0.987
_diffrn_reflns_theta_full 25.028
_diffrn_reflns_theta_max 25.482
_diffrn_reflns_theta_min 1.817
_diffrn_source 'fine-focus sealed tube'
_exptl_absorpt_coefficient_mu 0.925
_exptl_absorpt_correction_T_max 0.7452
_exptl_absorpt_correction_T_min 0.5817
_exptl_absorpt_correction_type multi-scan
_exptl_absorpt_process_details 'SADABS (Sheldrick, 2014)'
_exptl_crystal_colour 'pale yellow'
_exptl_crystal_density_diffrn 1.412
_exptl_crystal_description needle
_exptl_crystal_F_000 1160
_exptl_crystal_size_max 0.18
_exptl_crystal_size_mid 0.08
_exptl_crystal_size_min 0.05
_refine_diff_density_max 1.228
_refine_diff_density_min -1.873
_refine_diff_density_rms 0.182
_refine_ls_extinction_method none
_refine_ls_goodness_of_fit_ref 1.070
_refine_ls_hydrogen_treatment constr
_refine_ls_matrix_type full
_refine_ls_number_parameters 486
_refine_ls_number_reflns 9526
_refine_ls_number_restraints 18
_refine_ls_restrained_S_all 1.069
_refine_ls_R_factor_all 0.1204
_refine_ls_R_factor_gt 0.0830
_refine_ls_shift/su_max 0.000
_refine_ls_shift/su_mean 0.000
_refine_ls_structure_factor_coef Fsqd
_refine_ls_weighting_details 'w=1/[\s^2^(Fo^2^)+(0.0428P)^2^+24.4690P] where P=(Fo^2^+2Fc^2^)/3'
_refine_ls_weighting_scheme calc
_refine_ls_wR_factor_gt 0.1581
_refine_ls_wR_factor_ref 0.1750
_reflns_Friedel_coverage 0.000
_reflns_number_gt 6835
_reflns_number_total 9526
_reflns_threshold_expression 'I > 2\s(I)'
_cod_data_source_file om5b00662_si_002.cif
_cod_data_source_block 3c
_cod_original_cell_volume 2610.6(15)
_cod_database_code 4086266
_shelx_space_group_comment
; 
The symmetry employed for this shelxl refinement is uniquely defined 
by the following loop, which should always be used as a source of 
symmetry information in preference to the above space-group names. 
They are only intended as comments. 
;
_shelx_estimated_absorpt_t_min 0.851
_shelx_estimated_absorpt_t_max 0.955
_exptl_absorpt_special_details
; 
The structure is a pseudomerohedral twin. Application of twin 
law [ -1 0 0 / 0 -1 0 / 0 0 1 ], a 180 degree rotation about direct 
and reciprocal axes [001] reduced the R1 value, from 0.229 to 0.083. 
The mass ratio of twin components refined to 0.6192(15):0.3808(15). 
  
The anistropic displacement parameters of three pairs of neighboring 
atoms were restrained to be similar. Additionally, anisotropic 
displacement parameters for pairs of opposing atoms of the various 
phenyl rings were constrained to be equivalent. 
;

loop_
_space_group_symop_operation_xyz
'x, y, z'
'-x, -y, -z'

loop_
_atom_site_label
_atom_site_type_symbol
_atom_site_fract_x
_atom_site_fract_y
_atom_site_fract_z
_atom_site_U_iso_or_equiv
_atom_site_adp_type
_atom_site_occupancy
_atom_site_site_symmetry_order
_atom_site_calc_flag
_atom_site_refinement_flags_posn
_atom_site_refinement_flags_adp
Pd1 Pd 0.40598(12) 0.37930(8) 0.38142(4) 0.0185(2) Uani 1 1 d . .
S1 S 0.6551(4) 0.4341(3) 0.34412(13) 0.0262(8) Uani 1 1 d . .
P1 P 0.1775(4) 0.3010(3) 0.41939(12) 0.0191(7) Uani 1 1 d . .
P2 P 0.2709(4) 0.5315(3) 0.35571(12) 0.0171(7) Uani 1 1 d . .
C1 C 0.6854(17) 0.5795(12) 0.3229(6) 0.033(3) Uani 1 1 d . .
C2 C 0.6580(16) 0.6091(12) 0.2751(5) 0.031(2) Uani 1 1 d . .
H2 H 0.6100 0.5494 0.2529 0.037 Uiso 1 1 calc R U
C3 C 0.7023(17) 0.7290(14) 0.2597(5) 0.036(3) Uani 1 1 d . .
H3 H 0.6840 0.7494 0.2271 0.043 Uiso 1 1 calc R U
C4 C 0.7689(16) 0.8130(12) 0.2905(6) 0.033(3) Uani 1 1 d . .
H4 H 0.7987 0.8924 0.2791 0.040 Uiso 1 1 calc R U
C5 C 0.7963(17) 0.7894(13) 0.3381(6) 0.031(2) Uani 1 1 d . .
H5 H 0.8428 0.8515 0.3594 0.037 Uiso 1 1 calc R U
C6 C 0.7550(17) 0.6732(14) 0.3544(6) 0.036(3) Uani 1 1 d . .
H6 H 0.7735 0.6559 0.3874 0.043 Uiso 1 1 calc R U
C7 C 0.5102(16) 0.2353(11) 0.4034(5) 0.026(2) Uani 1 1 d . .
C8 C 0.5392(15) 0.1499(11) 0.3671(5) 0.025(2) Uani 1 1 d . .
H8 H 0.5136 0.1607 0.3340 0.030 Uiso 1 1 calc R U
C9 C 0.6046(14) 0.0528(11) 0.3814(6) 0.027(2) Uani 1 1 d . .
H9 H 0.6203 -0.0054 0.3580 0.033 Uiso 1 1 calc R U
C10 C 0.6478(16) 0.0376(11) 0.4288(5) 0.026(2) Uani 1 1 d . .
H10 H 0.6906 -0.0313 0.4379 0.032 Uiso 1 1 calc R U
C11 C 0.6290(16) 0.1229(11) 0.4636(5) 0.025(2) Uani 1 1 d . .
H11 H 0.6627 0.1149 0.4961 0.030 Uiso 1 1 calc R U
C12 C 0.5601(16) 0.2198(12) 0.4498(5) 0.027(2) Uani 1 1 d . .
H12 H 0.5470 0.2780 0.4735 0.033 Uiso 1 1 calc R U
C13 C 0.0166(15) 0.3805(11) 0.3987(5) 0.023(3) Uani 1 1 d . U
H13A H -0.0332 0.3415 0.3689 0.028 Uiso 1 1 calc R U
H13B H -0.0676 0.3744 0.4239 0.028 Uiso 1 1 calc R U
C14 C 0.0790(14) 0.5118(10) 0.3882(5) 0.021(3) Uani 1 1 d . U
H14A H 0.0935 0.5568 0.4191 0.026 Uiso 1 1 calc R U
H14B H -0.0014 0.5447 0.3685 0.026 Uiso 1 1 calc R U
C15 C 0.0819(18) 0.1456(11) 0.4081(5) 0.027(3) Uani 1 1 d . .
H15 H -0.0327 0.1371 0.4188 0.033 Uiso 1 1 calc R U
C16 C 0.0811(19) 0.1172(12) 0.3543(5) 0.031(3) Uani 1 1 d . .
H16A H 0.0552 0.0307 0.3495 0.046 Uiso 1 1 calc R U
H16B H 0.1875 0.1471 0.3407 0.046 Uiso 1 1 calc R U
H16C H 0.0002 0.1556 0.3379 0.046 Uiso 1 1 calc R U
C17 C 0.1593(16) 0.0547(12) 0.4361(5) 0.029(3) Uani 1 1 d . .
H17A H 0.0964 -0.0252 0.4312 0.043 Uiso 1 1 calc R U
H17B H 0.1621 0.0745 0.4707 0.043 Uiso 1 1 calc R U
H17C H 0.2693 0.0562 0.4245 0.043 Uiso 1 1 calc R U
C18 C 0.1863(15) 0.3137(10) 0.4853(4) 0.017(3) Uani 1 1 d . .
H18 H 0.2657 0.2636 0.4967 0.020 Uiso 1 1 calc R U
C19 C 0.2524(19) 0.4433(11) 0.5009(5) 0.027(3) Uani 1 1 d . .
H19A H 0.2783 0.4453 0.5356 0.041 Uiso 1 1 calc R U
H19B H 0.1711 0.4935 0.4947 0.041 Uiso 1 1 calc R U
H19C H 0.3498 0.4732 0.4824 0.041 Uiso 1 1 calc R U
C20 C 0.0320(17) 0.2694(12) 0.5109(5) 0.027(3) Uani 1 1 d . .
H20A H 0.0482 0.2795 0.5459 0.040 Uiso 1 1 calc R U
H20B H -0.0031 0.1847 0.5034 0.040 Uiso 1 1 calc R U
H20C H -0.0504 0.3148 0.5001 0.040 Uiso 1 1 calc R U
C21 C 0.2253(16) 0.5246(11) 0.2898(5) 0.024(3) Uani 1 1 d . .
H21 H 0.3099 0.5843 0.2740 0.029 Uiso 1 1 calc R U
C22 C 0.2391(18) 0.4050(13) 0.2682(5) 0.034(4) Uani 1 1 d . .
H22A H 0.2409 0.4110 0.2328 0.051 Uiso 1 1 calc R U
H22B H 0.1467 0.3459 0.2781 0.051 Uiso 1 1 calc R U
H22C H 0.3386 0.3804 0.2796 0.051 Uiso 1 1 calc R U
C23 C 0.0618(17) 0.5584(13) 0.2755(5) 0.032(3) Uani 1 1 d . .
H23A H 0.0580 0.5697 0.2404 0.048 Uiso 1 1 calc R U
H23B H 0.0487 0.6326 0.2920 0.048 Uiso 1 1 calc R U
H23C H -0.0253 0.4944 0.2852 0.048 Uiso 1 1 calc R U
C24 C 0.3599(16) 0.6884(11) 0.3682(4) 0.021(3) Uani 1 1 d . U
H24 H 0.4552 0.7085 0.3465 0.025 Uiso 1 1 calc R U
C25 C 0.4225(16) 0.7013(12) 0.4197(5) 0.028(3) Uani 1 1 d . .
H25A H 0.4830 0.7820 0.4245 0.042 Uiso 1 1 calc R U
H25B H 0.4932 0.6428 0.4256 0.042 Uiso 1 1 calc R U
H25C H 0.3318 0.6875 0.4422 0.042 Uiso 1 1 calc R U
C26 C 0.2476(18) 0.7787(11) 0.3573(5) 0.031(3) Uani 1 1 d . U
H26A H 0.2910 0.8555 0.3724 0.047 Uiso 1 1 calc R U
H26B H 0.1404 0.7491 0.3704 0.047 Uiso 1 1 calc R U
H26C H 0.2399 0.7891 0.3222 0.047 Uiso 1 1 calc R U
Pd2 Pd 0.04824(12) 0.88554(8) 0.11774(4) 0.0188(2) Uani 1 1 d . .
S2 S -0.1696(4) 0.9474(3) 0.15774(13) 0.0240(8) Uani 1 1 d . .
P3 P 0.2267(4) 0.7983(3) 0.07572(12) 0.0183(7) Uani 1 1 d . .
P4 P 0.2685(4) 1.0221(3) 0.14431(12) 0.0188(7) Uani 1 1 d . .
C27 C -0.1538(17) 1.0992(12) 0.1740(5) 0.030(2) Uani 1 1 d . .
C28 C -0.1265(16) 1.1887(11) 0.1400(5) 0.027(2) Uani 1 1 d . .
H28 H -0.0994 1.1700 0.1079 0.033 Uiso 1 1 calc R U
C29 C -0.1381(18) 1.3095(14) 0.1522(5) 0.037(3) Uani 1 1 d . .
H29 H -0.1230 1.3696 0.1280 0.044 Uiso 1 1 calc R U
C30 C -0.1708(17) 1.3375(12) 0.1987(5) 0.030(2) Uani 1 1 d . .
H30 H -0.1729 1.4179 0.2076 0.036 Uiso 1 1 calc R U
C31 C -0.2012(16) 1.2470(12) 0.2330(5) 0.027(2) Uani 1 1 d . .
H31 H -0.2255 1.2669 0.2653 0.033 Uiso 1 1 calc R U
C32 C -0.1972(18) 1.1293(14) 0.2215(5) 0.037(3) Uani 1 1 d . .
H32 H -0.2233 1.0689 0.2453 0.044 Uiso 1 1 calc R U
C33 C -0.1304(16) 0.7474(11) 0.0969(5) 0.022(2) Uani 1 1 d . .
C34 C -0.1975(15) 0.7344(11) 0.0501(4) 0.0209(19) Uani 1 1 d . .
H34 H -0.1622 0.7937 0.0265 0.025 Uiso 1 1 calc R U
C35 C -0.3132(16) 0.6380(12) 0.0373(5) 0.026(2) Uani 1 1 d . .
H35 H -0.3525 0.6302 0.0050 0.031 Uiso 1 1 calc R U
C36 C -0.3714(16) 0.5538(11) 0.0710(5) 0.022(2) Uani 1 1 d . .
H36 H -0.4501 0.4874 0.0619 0.026 Uiso 1 1 calc R U
C37 C -0.3158(14) 0.5656(10) 0.1178(5) 0.0209(19) Uani 1 1 d . .
H37 H -0.3594 0.5099 0.1419 0.025 Uiso 1 1 calc R U
C38 C -0.1925(15) 0.6621(11) 0.1297(5) 0.026(2) Uani 1 1 d . .
H38 H -0.1511 0.6679 0.1618 0.031 Uiso 1 1 calc R U
C39 C 0.4302(15) 0.8672(10) 0.0937(5) 0.019(3) Uani 1 1 d . .
H39A H 0.4660 0.8218 0.1210 0.023 Uiso 1 1 calc R U
H39B H 0.5042 0.8627 0.0663 0.023 Uiso 1 1 calc R U
C40 C 0.4404(17) 0.9971(11) 0.1088(4) 0.023(3) Uani 1 1 d . .
H40A H 0.4477 1.0475 0.0795 0.028 Uiso 1 1 calc R U
H40B H 0.5398 1.0218 0.1281 0.028 Uiso 1 1 calc R U
C41 C 0.2119(15) 0.8185(11) 0.0103(5) 0.021(3) Uani 1 1 d . .
H41 H 0.1037 0.7752 0.0001 0.026 Uiso 1 1 calc R U
C42 C 0.2164(18) 0.9504(11) -0.0025(5) 0.026(3) Uani 1 1 d . .
H42A H 0.1996 0.9579 -0.0374 0.039 Uiso 1 1 calc R U
H42B H 0.3213 0.9964 0.0067 0.039 Uiso 1 1 calc R U
H42C H 0.1313 0.9809 0.0152 0.039 Uiso 1 1 calc R U
C43 C 0.3370(16) 0.7637(11) -0.0189(5) 0.021(3) Uani 1 1 d . .
H43A H 0.3334 0.7876 -0.0529 0.032 Uiso 1 1 calc R U
H43B H 0.3124 0.6765 -0.0166 0.032 Uiso 1 1 calc R U
H43C H 0.4447 0.7920 -0.0056 0.032 Uiso 1 1 calc R U
C44 C 0.2338(18) 0.6357(11) 0.0831(5) 0.030(3) Uani 1 1 d . .
H44 H 0.3401 0.6220 0.0704 0.036 Uiso 1 1 calc R U
C45 C 0.2293(18) 0.6038(12) 0.1364(5) 0.032(4) Uani 1 1 d . .
H45A H 0.2475 0.5215 0.1402 0.048 Uiso 1 1 calc R U
H45B H 0.1240 0.6113 0.1497 0.048 Uiso 1 1 calc R U
H45C H 0.3136 0.6579 0.1537 0.048 Uiso 1 1 calc R U
C46 C 0.1028(14) 0.5522(10) 0.0548(5) 0.021(3) Uani 1 1 d . .
H46A H 0.1169 0.4693 0.0595 0.031 Uiso 1 1 calc R U
H46B H 0.1116 0.5717 0.0202 0.031 Uiso 1 1 calc R U
H46C H -0.0035 0.5626 0.0665 0.031 Uiso 1 1 calc R U
C47 C 0.2700(18) 1.1825(12) 0.1380(5) 0.032(3) Uani 1 1 d . U
H47 H 0.1789 1.2013 0.1580 0.038 Uiso 1 1 calc R U
C48 C 0.2326(17) 1.2124(12) 0.0855(5) 0.028(3) Uani 1 1 d . U
H48A H 0.2023 1.2918 0.0843 0.042 Uiso 1 1 calc R U
H48B H 0.1436 1.1530 0.0732 0.042 Uiso 1 1 calc R U
H48C H 0.3281 1.2115 0.0655 0.042 Uiso 1 1 calc R U
C49 C 0.4244(18) 1.2634(14) 0.1573(6) 0.046(4) Uani 1 1 d . .
H49A H 0.4170 1.3472 0.1513 0.069 Uiso 1 1 calc R U
H49B H 0.5186 1.2434 0.1406 0.069 Uiso 1 1 calc R U
H49C H 0.4350 1.2506 0.1922 0.069 Uiso 1 1 calc R U
C50 C 0.3312(18) 1.0050(12) 0.2078(5) 0.031(3) Uani 1 1 d . .
H50 H 0.4330 1.0624 0.2140 0.037 Uiso 1 1 calc R U
C51 C 0.363(2) 0.8796(13) 0.2172(5) 0.038(4) Uani 1 1 d . .
H51A H 0.3875 0.8711 0.2515 0.057 Uiso 1 1 calc R U
H51B H 0.4541 0.8650 0.1976 0.057 Uiso 1 1 calc R U
H51C H 0.2671 0.8218 0.2084 0.057 Uiso 1 1 calc R U
C52 C 0.203(2) 1.0349(15) 0.2415(6) 0.046(4) Uani 1 1 d . .
H52A H 0.2346 1.0223 0.2751 0.070 Uiso 1 1 calc R U
H52B H 0.1008 0.9833 0.2343 0.070 Uiso 1 1 calc R U
H52C H 0.1920 1.1185 0.2372 0.070 Uiso 1 1 calc R U

loop_
_atom_site_aniso_label
_atom_site_aniso_U_11
_atom_site_aniso_U_22
_atom_site_aniso_U_33
_atom_site_aniso_U_23
_atom_site_aniso_U_13
_atom_site_aniso_U_12
Pd1 0.0217(6) 0.0171(5) 0.0191(5) -0.0008(4) 0.0014(5) 0.0106(4)
S1 0.0197(18) 0.0214(17) 0.039(2) 0.0025(15) 0.0077(15) 0.0074(14)
P1 0.0218(19) 0.0143(16) 0.0225(18) -0.0008(13) 0.0015(14) 0.0066(14)
P2 0.0227(18) 0.0138(16) 0.0168(17) -0.0021(13) 0.0024(14) 0.0090(14)
C1 0.022(6) 0.020(5) 0.058(8) 0.006(5) 0.013(5) 0.004(4)
C2 0.021(6) 0.028(6) 0.046(7) 0.003(5) 0.003(5) 0.011(4)
C3 0.025(6) 0.054(7) 0.035(6) 0.013(5) 0.005(5) 0.020(5)
C4 0.022(6) 0.020(5) 0.058(8) 0.006(5) 0.013(5) 0.004(4)
C5 0.021(6) 0.028(6) 0.046(7) 0.003(5) 0.003(5) 0.011(4)
C6 0.025(6) 0.054(7) 0.035(6) 0.013(5) 0.005(5) 0.020(5)
C7 0.022(5) 0.014(5) 0.044(6) 0.008(4) 0.007(4) 0.005(4)
C8 0.021(5) 0.022(5) 0.037(6) 0.005(4) -0.002(4) 0.015(4)
C9 0.022(5) 0.025(5) 0.035(6) -0.001(5) 0.009(5) 0.004(4)
C10 0.022(5) 0.014(5) 0.044(6) 0.008(4) 0.007(4) 0.005(4)
C11 0.021(5) 0.022(5) 0.037(6) 0.005(4) -0.002(4) 0.015(4)
C12 0.022(5) 0.025(5) 0.035(6) -0.001(5) 0.009(5) 0.004(4)
C13 0.015(6) 0.028(6) 0.029(7) 0.001(5) 0.002(5) 0.007(5)
C14 0.014(6) 0.028(6) 0.028(7) 0.001(6) 0.003(5) 0.017(5)
C15 0.032(8) 0.020(7) 0.034(8) -0.008(6) 0.006(7) 0.015(6)
C16 0.036(9) 0.018(7) 0.037(8) -0.008(6) 0.005(7) 0.000(6)
C17 0.020(8) 0.028(8) 0.038(9) -0.017(6) 0.005(6) 0.008(6)
C18 0.022(7) 0.017(6) 0.013(6) 0.009(5) 0.005(5) 0.010(5)
C19 0.054(10) 0.008(6) 0.019(7) -0.002(5) -0.001(6) 0.004(6)
C20 0.041(9) 0.023(7) 0.020(8) 0.003(6) 0.007(6) 0.014(6)
C21 0.024(8) 0.022(7) 0.028(8) 0.002(6) 0.009(6) 0.008(6)
C22 0.039(10) 0.047(9) 0.019(8) -0.018(7) -0.002(6) 0.017(8)
C23 0.030(9) 0.044(9) 0.026(8) -0.003(6) -0.001(6) 0.017(7)
C24 0.026(7) 0.023(6) 0.017(7) 0.002(5) 0.000(5) 0.017(6)
C25 0.025(8) 0.035(8) 0.022(7) -0.006(6) -0.001(6) 0.001(6)
C26 0.041(8) 0.019(7) 0.039(8) -0.003(6) -0.012(7) 0.023(6)
Pd2 0.0223(6) 0.0177(5) 0.0188(5) -0.0001(5) 0.0019(5) 0.0102(4)
S2 0.0193(18) 0.0177(17) 0.036(2) -0.0041(14) 0.0108(15) 0.0055(14)
P3 0.0178(18) 0.0180(17) 0.0200(18) -0.0030(13) 0.0023(14) 0.0058(14)
P4 0.0187(18) 0.0175(17) 0.0221(18) -0.0034(14) 0.0015(14) 0.0087(14)
C27 0.035(6) 0.023(5) 0.033(6) -0.012(4) -0.005(5) 0.009(4)
C28 0.025(6) 0.028(5) 0.030(6) -0.008(4) -0.005(4) 0.009(4)
C29 0.039(7) 0.041(7) 0.034(6) -0.008(5) -0.010(5) 0.014(5)
C30 0.035(6) 0.023(5) 0.033(6) -0.012(4) -0.005(5) 0.009(4)
C31 0.025(6) 0.028(5) 0.030(6) -0.008(4) -0.005(4) 0.009(4)
C32 0.039(7) 0.041(7) 0.034(6) -0.008(5) -0.010(5) 0.014(5)
C33 0.023(5) 0.012(5) 0.033(6) -0.003(4) 0.003(4) 0.009(4)
C34 0.023(5) 0.016(4) 0.023(5) -0.002(4) 0.004(4) 0.001(4)
C35 0.022(5) 0.029(5) 0.030(6) -0.009(4) -0.002(4) 0.015(4)
C36 0.023(5) 0.012(5) 0.033(6) -0.003(4) 0.003(4) 0.009(4)
C37 0.023(5) 0.016(4) 0.023(5) -0.002(4) 0.004(4) 0.001(4)
C38 0.022(5) 0.029(5) 0.030(6) -0.009(4) -0.002(4) 0.015(4)
C39 0.017(7) 0.009(6) 0.031(8) -0.001(5) 0.003(6) 0.001(5)
C40 0.042(8) 0.021(6) 0.008(8) -0.009(5) 0.001(6) 0.008(6)
C41 0.015(7) 0.026(7) 0.024(7) -0.003(6) -0.002(5) 0.007(6)
C42 0.036(9) 0.017(7) 0.028(8) 0.006(5) -0.005(6) 0.010(6)
C43 0.024(8) 0.018(7) 0.024(7) 0.003(5) 0.008(6) 0.011(6)
C44 0.046(10) 0.013(7) 0.030(8) -0.001(6) 0.013(7) 0.003(6)
C45 0.035(9) 0.028(8) 0.038(9) 0.002(6) -0.004(7) 0.018(7)
C46 0.014(7) 0.013(6) 0.036(8) 0.008(5) -0.001(6) 0.005(5)
C47 0.034(8) 0.033(8) 0.034(8) -0.005(6) 0.014(6) 0.020(6)
C48 0.032(8) 0.032(7) 0.028(8) 0.010(6) 0.017(6) 0.027(6)
C49 0.030(9) 0.036(9) 0.073(13) -0.004(8) 0.011(9) 0.009(7)
C50 0.035(9) 0.029(8) 0.031(8) -0.014(6) -0.007(7) 0.012(7)
C51 0.054(11) 0.045(9) 0.020(8) 0.001(7) -0.007(7) 0.022(8)
C52 0.057(12) 0.049(10) 0.040(10) -0.009(8) -0.008(8) 0.028(9)

loop_
_atom_type_symbol
_atom_type_description
_atom_type_scat_dispersion_real
_atom_type_scat_dispersion_imag
_atom_type_scat_source
C C 0.0033 0.0016 'International Tables Vol C Tables 4.2.6.8 and 6.1.1.4'
H H 0.0000 0.0000 'International Tables Vol C Tables 4.2.6.8 and 6.1.1.4'
P P 0.1023 0.0942 'International Tables Vol C Tables 4.2.6.8 and 6.1.1.4'
S S 0.1246 0.1234 'International Tables Vol C Tables 4.2.6.8 and 6.1.1.4'
Pd Pd -0.9988 1.0072 'International Tables Vol C Tables 4.2.6.8 and 6.1.1.4'

loop_
_geom_angle_atom_site_label_1
_geom_angle_atom_site_label_2
_geom_angle_atom_site_label_3
_geom_angle
C7 Pd1 P1 89.9(4)
C7 Pd1 S1 81.9(4)
P1 Pd1 S1 171.68(12)
C7 Pd1 P2 175.8(4)
P1 Pd1 P2 86.76(12)
S1 Pd1 P2 101.35(12)
C1 S1 Pd1 112.8(5)
C18 P1 C15 104.2(6)
C18 P1 C13 107.0(6)
C15 P1 C13 100.4(6)
C18 P1 Pd1 114.7(4)
C15 P1 Pd1 120.7(4)
C13 P1 Pd1 108.3(4)
C14 P2 C24 103.5(6)
C14 P2 C21 107.7(6)
C24 P2 C21 105.5(6)
C14 P2 Pd1 106.9(4)
C24 P2 Pd1 119.4(4)
C21 P2 Pd1 112.9(4)
C2 C1 C6 117.5(13)
C2 C1 S1 123.4(12)
C6 C1 S1 118.9(12)
C1 C2 C3 119.5(14)
C1 C2 H2 120.3
C3 C2 H2 120.3
C4 C3 C2 120.7(14)
C4 C3 H3 119.7
C2 C3 H3 119.7
C3 C4 C5 122.4(14)
C3 C4 H4 118.8
C5 C4 H4 118.8
C4 C5 C6 118.6(15)
C4 C5 H5 120.7
C6 C5 H5 120.7
C5 C6 C1 121.3(15)
C5 C6 H6 119.3
C1 C6 H6 119.3
C12 C7 C8 118.1(12)
C12 C7 Pd1 123.9(10)
C8 C7 Pd1 118.0(10)
C9 C8 C7 118.5(13)
C9 C8 H8 120.7
C7 C8 H8 120.7
C8 C9 C10 121.7(13)
C8 C9 H9 119.2
C10 C9 H9 119.2
C9 C10 C11 120.2(12)
C9 C10 H10 119.9
C11 C10 H10 119.9
C12 C11 C10 118.6(13)
C12 C11 H11 120.7
C10 C11 H11 120.7
C7 C12 C11 122.8(13)
C7 C12 H12 118.6
C11 C12 H12 118.6
C14 C13 P1 112.3(9)
C14 C13 H13A 109.1
P1 C13 H13A 109.1
C14 C13 H13B 109.1
P1 C13 H13B 109.1
H13A C13 H13B 107.9
C13 C14 P2 111.4(8)
C13 C14 H14A 109.3
P2 C14 H14A 109.3
C13 C14 H14B 109.3
P2 C14 H14B 109.3
H14A C14 H14B 108.0
C16 C15 C17 109.8(11)
C16 C15 P1 110.5(10)
C17 C15 P1 113.6(10)
C16 C15 H15 107.6
C17 C15 H15 107.6
P1 C15 H15 107.6
C15 C16 H16A 109.5
C15 C16 H16B 109.5
H16A C16 H16B 109.5
C15 C16 H16C 109.5
H16A C16 H16C 109.5
H16B C16 H16C 109.5
C15 C17 H17A 109.5
C15 C17 H17B 109.5
H17A C17 H17B 109.5
C15 C17 H17C 109.5
H17A C17 H17C 109.5
H17B C17 H17C 109.5
C20 C18 C19 110.1(11)
C20 C18 P1 115.2(10)
C19 C18 P1 110.6(8)
C20 C18 H18 106.8
C19 C18 H18 106.8
P1 C18 H18 106.8
C18 C19 H19A 109.5
C18 C19 H19B 109.5
H19A C19 H19B 109.5
C18 C19 H19C 109.5
H19A C19 H19C 109.5
H19B C19 H19C 109.5
C18 C20 H20A 109.5
C18 C20 H20B 109.5
H20A C20 H20B 109.5
C18 C20 H20C 109.5
H20A C20 H20C 109.5
H20B C20 H20C 109.5
C22 C21 C23 109.5(11)
C22 C21 P2 112.2(9)
C23 C21 P2 115.2(9)
C22 C21 H21 106.5
C23 C21 H21 106.5
P2 C21 H21 106.5
C21 C22 H22A 109.5
C21 C22 H22B 109.5
H22A C22 H22B 109.5
C21 C22 H22C 109.5
H22A C22 H22C 109.5
H22B C22 H22C 109.5
C21 C23 H23A 109.5
C21 C23 H23B 109.5
H23A C23 H23B 109.5
C21 C23 H23C 109.5
H23A C23 H23C 109.5
H23B C23 H23C 109.5
C25 C24 C26 111.2(11)
C25 C24 P2 110.1(9)
C26 C24 P2 114.4(10)
C25 C24 H24 106.9
C26 C24 H24 106.9
P2 C24 H24 106.9
C24 C25 H25A 109.5
C24 C25 H25B 109.5
H25A C25 H25B 109.5
C24 C25 H25C 109.5
H25A C25 H25C 109.5
H25B C25 H25C 109.5
C24 C26 H26A 109.5
C24 C26 H26B 109.5
H26A C26 H26B 109.5
C24 C26 H26C 109.5
H26A C26 H26C 109.5
H26B C26 H26C 109.5
C33 Pd2 P3 88.8(4)
C33 Pd2 P4 172.5(4)
P3 Pd2 P4 86.41(12)
C33 Pd2 S2 81.4(3)
P3 Pd2 S2 170.18(13)
P4 Pd2 S2 103.27(12)
C27 S2 Pd2 118.5(5)
C39 P3 C41 106.8(6)
C39 P3 C44 102.1(6)
C41 P3 C44 104.4(6)
C39 P3 Pd2 108.7(4)
C41 P3 Pd2 112.8(4)
C44 P3 Pd2 120.8(5)
C40 P4 C47 103.5(6)
C40 P4 C50 104.3(6)
C47 P4 C50 104.1(6)
C40 P4 Pd2 107.2(4)
C47 P4 Pd2 120.3(5)
C50 P4 Pd2 115.7(5)
C28 C27 C32 118.1(12)
C28 C27 S2 121.8(10)
C32 C27 S2 119.2(11)
C27 C28 C29 121.4(13)
C27 C28 H28 119.3
C29 C28 H28 119.3
C30 C29 C28 119.5(14)
C30 C29 H29 120.3
C28 C29 H29 120.3
C29 C30 C31 119.4(13)
C29 C30 H30 120.3
C31 C30 H30 120.3
C32 C31 C30 122.0(13)
C32 C31 H31 119.0
C30 C31 H31 119.0
C31 C32 C27 119.6(14)
C31 C32 H32 120.2
C27 C32 H32 120.2
C38 C33 C34 115.8(12)
C38 C33 Pd2 120.1(10)
C34 C33 Pd2 124.1(9)
C35 C34 C33 122.1(12)
C35 C34 H34 119.0
C33 C34 H34 119.0
C36 C35 C34 120.4(13)
C36 C35 H35 119.8
C34 C35 H35 119.8
C35 C36 C37 119.9(12)
C35 C36 H36 120.1
C37 C36 H36 120.1
C36 C37 C38 118.8(12)
C36 C37 H37 120.6
C38 C37 H37 120.6
C33 C38 C37 122.9(12)
C33 C38 H38 118.5
C37 C38 H38 118.5
C40 C39 P3 112.6(9)
C40 C39 H39A 109.1
P3 C39 H39A 109.1
C40 C39 H39B 109.1
P3 C39 H39B 109.1
H39A C39 H39B 107.8
C39 C40 P4 112.6(9)
C39 C40 H40A 109.1
P4 C40 H40A 109.1
C39 C40 H40B 109.1
P4 C40 H40B 109.1
H40A C40 H40B 107.8
C42 C41 C43 111.7(11)
C42 C41 P3 111.2(9)
C43 C41 P3 113.6(9)
C42 C41 H41 106.6
C43 C41 H41 106.6
P3 C41 H41 106.6
C41 C42 H42A 109.5
C41 C42 H42B 109.5
H42A C42 H42B 109.5
C41 C42 H42C 109.5
H42A C42 H42C 109.5
H42B C42 H42C 109.5
C41 C43 H43A 109.5
C41 C43 H43B 109.5
H43A C43 H43B 109.5
C41 C43 H43C 109.5
H43A C43 H43C 109.5
H43B C43 H43C 109.5
C45 C44 C46 110.9(11)
C45 C44 P3 109.9(9)
C46 C44 P3 114.4(10)
C45 C44 H44 107.1
C46 C44 H44 107.1
P3 C44 H44 107.1
C44 C45 H45A 109.5
C44 C45 H45B 109.5
H45A C45 H45B 109.5
C44 C45 H45C 109.5
H45A C45 H45C 109.5
H45B C45 H45C 109.5
C44 C46 H46A 109.5
C44 C46 H46B 109.5
H46A C46 H46B 109.5
C44 C46 H46C 109.5
H46A C46 H46C 109.5
H46B C46 H46C 109.5
C48 C47 C49 111.9(13)
C48 C47 P4 110.3(9)
C49 C47 P4 114.8(10)
C48 C47 H47 106.4
C49 C47 H47 106.4
P4 C47 H47 106.4
C47 C48 H48A 109.5
C47 C48 H48B 109.5
H48A C48 H48B 109.5
C47 C48 H48C 109.5
H48A C48 H48C 109.5
H48B C48 H48C 109.5
C47 C49 H49A 109.5
C47 C49 H49B 109.5
H49A C49 H49B 109.5
C47 C49 H49C 109.5
H49A C49 H49C 109.5
H49B C49 H49C 109.5
C52 C50 C51 110.6(13)
C52 C50 P4 109.6(10)
C51 C50 P4 111.1(9)
C52 C50 H50 108.5
C51 C50 H50 108.5
P4 C50 H50 108.5
C50 C51 H51A 109.5
C50 C51 H51B 109.5
H51A C51 H51B 109.5
C50 C51 H51C 109.5
H51A C51 H51C 109.5
H51B C51 H51C 109.5
C50 C52 H52A 109.5
C50 C52 H52B 109.5
H52A C52 H52B 109.5
C50 C52 H52C 109.5
H52A C52 H52C 109.5
H52B C52 H52C 109.5

loop_
_geom_bond_atom_site_label_1
_geom_bond_atom_site_label_2
_geom_bond_distance
Pd1 C7 2.077(13)
Pd1 P1 2.245(4)
Pd1 S1 2.332(4)
Pd1 P2 2.339(3)
S1 C1 1.733(14)
P1 C18 1.827(12)
P1 C15 1.840(14)
P1 C13 1.844(12)
P2 C14 1.834(12)
P2 C24 1.846(13)
P2 C21 1.857(14)
C1 C2 1.39(2)
C1 C6 1.42(2)
C2 C3 1.419(19)
C2 H2 0.9500
C3 C4 1.33(2)
C3 H3 0.9500
C4 C5 1.37(2)
C4 H4 0.9500
C5 C6 1.39(2)
C5 H5 0.9500
C6 H6 0.9500
C7 C12 1.366(19)
C7 C8 1.445(18)
C8 C9 1.374(16)
C8 H8 0.9500
C9 C10 1.38(2)
C9 H9 0.9500
C10 C11 1.392(19)
C10 H10 0.9500
C11 C12 1.384(17)
C11 H11 0.9500
C12 H12 0.9500
C13 C14 1.526(17)
C13 H13A 0.9900
C13 H13B 0.9900
C14 H14A 0.9900
C14 H14B 0.9900
C15 C16 1.521(17)
C15 C17 1.524(18)
C15 H15 1.0000
C16 H16A 0.9800
C16 H16B 0.9800
C16 H16C 0.9800
C17 H17A 0.9800
C17 H17B 0.9800
C17 H17C 0.9800
C18 C20 1.494(17)
C18 C19 1.544(17)
C18 H18 1.0000
C19 H19A 0.9800
C19 H19B 0.9800
C19 H19C 0.9800
C20 H20A 0.9800
C20 H20B 0.9800
C20 H20C 0.9800
C21 C22 1.507(17)
C21 C23 1.543(18)
C21 H21 1.0000
C22 H22A 0.9800
C22 H22B 0.9800
C22 H22C 0.9800
C23 H23A 0.9800
C23 H23B 0.9800
C23 H23C 0.9800
C24 C25 1.512(17)
C24 C26 1.541(15)
C24 H24 1.0000
C25 H25A 0.9800
C25 H25B 0.9800
C25 H25C 0.9800
C26 H26A 0.9800
C26 H26B 0.9800
C26 H26C 0.9800
Pd2 C33 2.063(13)
Pd2 P3 2.261(3)
Pd2 P4 2.326(4)
Pd2 S2 2.354(3)
S2 C27 1.766(13)
P3 C39 1.828(13)
P3 C41 1.829(13)
P3 C44 1.872(13)
P4 C40 1.814(13)
P4 C47 1.832(14)
P4 C50 1.850(14)
C27 C28 1.376(19)
C27 C32 1.422(19)
C28 C29 1.434(18)
C28 H28 0.9500
C29 C30 1.361(19)
C29 H29 0.9500
C30 C31 1.393(19)
C30 H30 0.9500
C31 C32 1.381(19)
C31 H31 0.9500
C32 H32 0.9500
C33 C38 1.367(18)
C33 C34 1.406(18)
C34 C35 1.383(18)
C34 H34 0.9500
C35 C36 1.367(18)
C35 H35 0.9500
C36 C37 1.373(19)
C36 H36 0.9500
C37 C38 1.414(17)
C37 H37 0.9500
C38 H38 0.9500
C39 C40 1.522(15)
C39 H39A 0.9900
C39 H39B 0.9900
C40 H40A 0.9900
C40 H40B 0.9900
C41 C42 1.535(17)
C41 C43 1.541(16)
C41 H41 1.0000
C42 H42A 0.9800
C42 H42B 0.9800
C42 H42C 0.9800
C43 H43A 0.9800
C43 H43B 0.9800
C43 H43C 0.9800
C44 C45 1.515(19)
C44 C46 1.539(18)
C44 H44 1.0000
C45 H45A 0.9800
C45 H45B 0.9800
C45 H45C 0.9800
C46 H46A 0.9800
C46 H46B 0.9800
C46 H46C 0.9800
C47 C48 1.532(18)
C47 C49 1.55(2)
C47 H47 1.0000
C48 H48A 0.9800
C48 H48B 0.9800
C48 H48C 0.9800
C49 H49A 0.9800
C49 H49B 0.9800
C49 H49C 0.9800
C50 C52 1.51(2)
C50 C51 1.517(19)
C50 H50 1.0000
C51 H51A 0.9800
C51 H51B 0.9800
C51 H51C 0.9800
C52 H52A 0.9800
C52 H52B 0.9800
C52 H52C 0.9800

loop_
_geom_torsion_atom_site_label_1
_geom_torsion_atom_site_label_2
_geom_torsion_atom_site_label_3
_geom_torsion_atom_site_label_4
_geom_torsion
Pd1 S1 C1 C2 -97.1(12)
Pd1 S1 C1 C6 88.6(11)
C6 C1 C2 C3 1.1(19)
S1 C1 C2 C3 -173.3(10)
C1 C2 C3 C4 0(2)
C2 C3 C4 C5 -1(2)
C3 C4 C5 C6 1(2)
C4 C5 C6 C1 0(2)
C2 C1 C6 C5 -1(2)
S1 C1 C6 C5 173.7(11)
C12 C7 C8 C9 4.7(19)
Pd1 C7 C8 C9 -178.5(10)
C7 C8 C9 C10 -2(2)
C8 C9 C10 C11 -1(2)
C9 C10 C11 C12 3(2)
C8 C7 C12 C11 -3(2)
Pd1 C7 C12 C11 179.9(10)
C10 C11 C12 C7 0(2)
C18 P1 C13 C14 90.1(10)
C15 P1 C13 C14 -161.4(10)
Pd1 P1 C13 C14 -34.0(10)
P1 C13 C14 P2 42.6(12)
C24 P2 C14 C13 -158.4(9)
C21 P2 C14 C13 90.1(10)
Pd1 P2 C14 C13 -31.5(11)
C18 P1 C15 C16 -174.3(10)
C13 P1 C15 C16 75.0(11)
Pd1 P1 C15 C16 -43.7(12)
C18 P1 C15 C17 -50.4(11)
C13 P1 C15 C17 -161.1(10)
Pd1 P1 C15 C17 80.2(10)
C15 P1 C18 C20 -49.8(10)
C13 P1 C18 C20 56.0(10)
Pd1 P1 C18 C20 176.1(7)
C15 P1 C18 C19 -175.6(9)
C13 P1 C18 C19 -69.8(10)
Pd1 P1 C18 C19 50.3(10)
C14 P2 C21 C22 -101.2(10)
C24 P2 C21 C22 148.7(10)
Pd1 P2 C21 C22 16.6(11)
C14 P2 C21 C23 24.9(11)
C24 P2 C21 C23 -85.2(11)
Pd1 P2 C21 C23 142.8(9)
C14 P2 C24 C25 74.5(10)
C21 P2 C24 C25 -172.5(9)
Pd1 P2 C24 C25 -44.1(10)
C14 P2 C24 C26 -51.6(10)
C21 P2 C24 C26 61.4(10)
Pd1 P2 C24 C26 -170.2(7)
Pd2 S2 C27 C28 58.2(13)
Pd2 S2 C27 C32 -132.8(10)
C32 C27 C28 C29 1(2)
S2 C27 C28 C29 170.4(11)
C27 C28 C29 C30 2(2)
C28 C29 C30 C31 -3(2)
C29 C30 C31 C32 1(2)
C30 C31 C32 C27 3(2)
C28 C27 C32 C31 -4(2)
S2 C27 C32 C31 -173.3(11)
C38 C33 C34 C35 -3.2(18)
Pd2 C33 C34 C35 177.7(9)
C33 C34 C35 C36 2.8(19)
C34 C35 C36 C37 0.6(18)
C35 C36 C37 C38 -3.3(17)
C34 C33 C38 C37 0.4(18)
Pd2 C33 C38 C37 179.6(9)
C36 C37 C38 C33 2.8(18)
C41 P3 C39 C40 91.9(10)
C44 P3 C39 C40 -158.8(9)
Pd2 P3 C39 C40 -30.1(10)
P3 C39 C40 P4 40.1(12)
C47 P4 C40 C39 -159.4(10)
C50 P4 C40 C39 92.0(10)
Pd2 P4 C40 C39 -31.3(10)
C39 P3 C41 C42 -68.5(10)
C44 P3 C41 C42 -176.1(10)
Pd2 P3 C41 C42 50.9(10)
C39 P3 C41 C43 58.5(10)
C44 P3 C41 C43 -49.2(11)
Pd2 P3 C41 C43 177.8(8)
C39 P3 C44 C45 74.6(11)
C41 P3 C44 C45 -174.3(10)
Pd2 P3 C44 C45 -46.0(12)
C39 P3 C44 C46 -159.9(10)
C41 P3 C44 C46 -48.8(11)
Pd2 P3 C44 C46 79.5(10)
C40 P4 C47 C48 66.9(11)
C50 P4 C47 C48 175.6(10)
Pd2 P4 C47 C48 -52.6(11)
C40 P4 C47 C49 -60.6(11)
C50 P4 C47 C49 48.2(12)
Pd2 P4 C47 C49 179.9(9)
C40 P4 C50 C52 174.9(10)
C47 P4 C50 C52 66.7(12)
Pd2 P4 C50 C52 -67.7(11)
C40 P4 C50 C51 -62.6(12)
C47 P4 C50 C51 -170.8(11)
Pd2 P4 C50 C51 54.9(12)
